data_7202825
loop_
_publ_author_name
'Stephenson, Maria D.'
'Hardie, Michaele J.'

_publ_section_title
;
 Network structures with 2,2?-bipyridine-3,3?diol: a discrete Co(III)
 complex that forms a porous 3-D hydrogen bonded network, and Cu(ii)
 coordination chains
;
_journal_issue 6
_journal_name_full CrystEngComm
_journal_page_first 496
_journal_paper_doi 10.1039/b702509m
_journal_volume 9
_journal_year 2007
_chemical_formula_sum 'C30 H21 Co N6 O6'
_chemical_formula_weight 620.46
_chemical_name_common tris(2,2'-bipyridine-3,3'-diol-H)cobalt(iii)
_chemical_name_systematic ?
_space_group_IT_number 163
_symmetry_cell_setting trigonal
_symmetry_space_group_name_Hall '-P 3 2c'
_symmetry_space_group_name_H-M 'P -3 1 c'
_atom_sites_solution_hydrogens geom
_atom_sites_solution_primary direct
_atom_sites_solution_secondary difmap
_audit_creation_method SHELXL-97
_cell_angle_alpha 90.00
_cell_angle_beta 90.00
_cell_angle_gamma 120.00
_cell_formula_units_Z 2
_cell_length_a 14.311(2)
_cell_length_b 14.311(2)
_cell_length_c 9.5165(19)
_cell_measurement_temperature 150(2)
_cell_volume 1687.9(5)
_computing_cell_refinement 'DENZO (Nonius)'
_computing_data_collection 'COLLECT (Nonius)'
_computing_data_reduction 'DENZO (Nonius)'
_computing_molecular_graphics 'X-Seed (Barbour)'
_computing_structure_refinement 'SHELXL-97 (Sheldrick, 1997)'
_computing_structure_solution 'SHELXS-97 (Sheldrick, 1990)'
_diffrn_ambient_temperature 150(2)
_diffrn_measured_fraction_theta_full 0.993
_diffrn_measured_fraction_theta_max 0.993
_diffrn_measurement_device_type CCD
_diffrn_measurement_method 'phi and omega scans'
_diffrn_radiation_monochromator graphite
_diffrn_radiation_source 'fine-focus sealed tube'
_diffrn_radiation_type MoK\a
_diffrn_radiation_wavelength 0.71073
_diffrn_reflns_av_R_equivalents 0.0948
_diffrn_reflns_av_sigmaI/netI 0.0371
_diffrn_reflns_limit_h_max 17
_diffrn_reflns_limit_h_min -18
_diffrn_reflns_limit_k_max 18
_diffrn_reflns_limit_k_min -16
_diffrn_reflns_limit_l_max 12
_diffrn_reflns_limit_l_min -12
_diffrn_reflns_number 11083
_diffrn_reflns_theta_full 27.45
_diffrn_reflns_theta_max 27.45
_diffrn_reflns_theta_min 3.92
_exptl_absorpt_coefficient_mu 0.555
_exptl_absorpt_correction_T_max 0.9364
_exptl_absorpt_correction_T_min 0.9116
_exptl_absorpt_correction_type multi-scan
_exptl_absorpt_process_details SORTAV
_exptl_crystal_colour 'dark red'
_exptl_crystal_density_diffrn 1.221
_exptl_crystal_density_method 'not measured'
_exptl_crystal_description prism
_exptl_crystal_F_000 636
_exptl_crystal_size_max 0.17
_exptl_crystal_size_mid 0.17
_exptl_crystal_size_min 0.12
_refine_diff_density_max 1.953
_refine_diff_density_min -0.807
_refine_diff_density_rms 0.206
_refine_ls_extinction_method none
_refine_ls_goodness_of_fit_ref 2.358
_refine_ls_hydrogen_treatment mixed
_refine_ls_matrix_type full
_refine_ls_number_parameters 68
_refine_ls_number_reflns 1291
_refine_ls_number_restraints 0
_refine_ls_restrained_S_all 2.358
_refine_ls_R_factor_all 0.1372
_refine_ls_R_factor_gt 0.1321
_refine_ls_shift/su_max 0.000
_refine_ls_shift/su_mean 0.000
_refine_ls_structure_factor_coef Fsqd
_refine_ls_weighting_details 'calc w=1/[\s^2^(Fo^2^)+(0.2000P)^2^+0.0000P] where P=(Fo^2^+2Fc^2^)/3'
_refine_ls_weighting_scheme calc
_refine_ls_wR_factor_gt 0.4540
_refine_ls_wR_factor_ref 0.4634
_reflns_number_gt 1207
_reflns_number_total 1291
_reflns_threshold_expression >2sigma(I)
_cod_data_source_file b702509m.txt
_cod_data_source_block 1a
_cod_depositor_comments
;
The following automatic conversions were performed:
'_symmetry_cell_setting' value 'Trigonal' changed to 'trigonal' according
to '/home/saulius/struct/CIF-dictionaries/cif_core.dic' dictionary named
'cif_core.dic' version 2.4.1 from 2010-06-29.

Automatic conversion script
Id: cif_fix_enum 1527 2010-12-29 10:47:43Z saulius 
;
_cod_original_cell_volume 1687.8(5)
_cod_original_sg_symbol_H-M P-31c
_cod_database_code 7202825

loop_
_symmetry_equiv_pos_as_xyz
'x, y, z'
'-y, x-y, z'
'-x+y, -x, z'
'-y, -x, -z+1/2'
'-x+y, y, -z+1/2'
'x, x-y, -z+1/2'
'-x, -y, -z'
'y, -x+y, -z'
'x-y, x, -z'
'y, x, z-1/2'
'x-y, -y, z-1/2'
'-x, -x+y, z-1/2'

loop_
_atom_site_label
_atom_site_type_symbol
_atom_site_fract_x
_atom_site_fract_y
_atom_site_fract_z
_atom_site_U_iso_or_equiv
_atom_site_adp_type
_atom_site_occupancy
_atom_site_symmetry_multiplicity
_atom_site_calc_flag
_atom_site_refinement_flags
_atom_site_disorder_assembly
_atom_site_disorder_group
Co1 Co 0.6667 0.3333 0.2500 0.0260(9) Uani 1 6 d S . .
N1 N 0.7834(4) 0.4463(3) 0.3555(5) 0.0288(12) Uani 1 1 d . . .
C6 C 0.7671(4) 0.4963(4) 0.4648(6) 0.0344(13) Uani 1 1 d . . .
H6 H 0.6956 0.4730 0.4953 0.041 Uiso 1 1 calc R . .
C2 C 0.8844(4) 0.4757(4) 0.3074(5) 0.0298(13) Uani 1 1 d . . .
C5 C 0.8536(5) 0.5816(5) 0.5339(6) 0.0413(15) Uani 1 1 d . . .
H5 H 0.8417 0.6152 0.6126 0.050 Uiso 1 1 calc R . .
O1 O 1.0759(3) 0.6043(3) 0.3277(5) 0.0438(13) Uani 1 1 d . . .
C4 C 0.9565(5) 0.6162(5) 0.4858(7) 0.0383(15) Uani 1 1 d . . .
H4 H 1.0157 0.6757 0.5304 0.046 Uiso 1 1 calc R . .
C3 C 0.9761(4) 0.5652(4) 0.3714(6) 0.0349(13) Uani 1 1 d . . .
H1 H 1.08(2) 0.540(12) 0.2500 0.14(7) Uiso 1 2 d S . .

loop_
_atom_site_aniso_label
_atom_site_aniso_U_11
_atom_site_aniso_U_22
_atom_site_aniso_U_33
_atom_site_aniso_U_23
_atom_site_aniso_U_13
_atom_site_aniso_U_12
Co1 0.0220(10) 0.0220(10) 0.0340(12) 0.000 0.000 0.0110(5)
N1 0.027(2) 0.023(2) 0.036(2) -0.0006(16) 0.0010(16) 0.0123(18)
C6 0.033(3) 0.031(3) 0.042(3) -0.004(2) 0.002(2) 0.017(2)
C2 0.025(2) 0.028(2) 0.034(2) 0.0001(18) 0.0008(17) 0.012(2)
C5 0.040(3) 0.040(3) 0.045(3) -0.008(2) -0.002(2) 0.020(2)
O1 0.027(2) 0.041(2) 0.050(2) -0.0083(18) 0.0013(16) 0.0065(16)
C4 0.033(3) 0.035(3) 0.043(3) -0.010(2) -0.004(2) 0.014(2)
C3 0.030(3) 0.033(3) 0.036(2) -0.006(2) -0.0022(19) 0.011(2)

loop_
_atom_type_symbol
_atom_type_description
_atom_type_scat_dispersion_real
_atom_type_scat_dispersion_imag
_atom_type_scat_source
C C 0.0033 0.0016 'International Tables Vol C Tables 4.2.6.8 and 6.1.1.4'
H H 0.0000 0.0000 'International Tables Vol C Tables 4.2.6.8 and 6.1.1.4'
N N 0.0061 0.0033 'International Tables Vol C Tables 4.2.6.8 and 6.1.1.4'
O O 0.0106 0.0060 'International Tables Vol C Tables 4.2.6.8 and 6.1.1.4'
Co Co 0.3494 0.9721 'International Tables Vol C Tables 4.2.6.8 and 6.1.1.4'

loop_
_geom_angle_atom_site_label_1
_geom_angle_atom_site_label_2
_geom_angle_atom_site_label_3
_geom_angle
_geom_angle_site_symmetry_1
_geom_angle_site_symmetry_3
_geom_angle_publ_flag
N1 Co1 N1 86.8(2) 6 3_665 ?
N1 Co1 N1 82.7(3) 6 . ?
N1 Co1 N1 95.33(19) 3_665 . ?
N1 Co1 N1 95.33(19) 6 4_665 ?
N1 Co1 N1 82.7(3) 3_665 4_665 ?
N1 Co1 N1 177.2(2) . 4_665 ?
N1 Co1 N1 95.33(19) 6 5_655 ?
N1 Co1 N1 177.2(2) 3_665 5_655 ?
N1 Co1 N1 86.8(2) . 5_655 ?
N1 Co1 N1 95.33(19) 4_665 5_655 ?
N1 Co1 N1 177.2(2) 6 2_655 ?
N1 Co1 N1 95.33(19) 3_665 2_655 ?
N1 Co1 N1 95.33(19) . 2_655 ?
N1 Co1 N1 86.8(3) 4_665 2_655 ?
N1 Co1 N1 82.7(3) 5_655 2_655 ?
C6 N1 C2 122.2(4) . . ?
C6 N1 Co1 122.7(4) . . ?
C2 N1 Co1 115.0(3) . . ?
N1 C6 C5 121.0(5) . . ?
N1 C2 C3 119.2(4) . . ?
N1 C2 C2 113.4(3) . 6 ?
C3 C2 C2 127.4(3) . 6 ?
C4 C5 C6 118.7(5) . . ?
C5 C4 C3 121.5(5) . . ?
O1 C3 C4 118.5(5) . . ?
O1 C3 C2 124.1(5) . . ?
C4 C3 C2 117.4(5) . . ?

loop_
_geom_bond_atom_site_label_1
_geom_bond_atom_site_label_2
_geom_bond_distance
_geom_bond_site_symmetry_2
_geom_bond_publ_flag
Co1 N1 1.927(5) 6 ?
Co1 N1 1.927(5) 3_665 ?
Co1 N1 1.927(5) . ?
Co1 N1 1.927(5) 4_665 ?
Co1 N1 1.927(5) 5_655 ?
Co1 N1 1.927(5) 2_655 ?
N1 C6 1.346(7) . ?
N1 C2 1.367(6) . ?
C6 C5 1.394(8) . ?
C2 C3 1.432(7) . ?
C2 C2 1.453(9) 6 ?
C5 C4 1.376(8) . ?
O1 C3 1.314(7) . ?
C4 C3 1.415(8) . ?
